data_4000273
loop_
_publ_author_name
'Li, Linyan'
'Jin, Xianglin'
'Li, Guobao'
'Wang, Yingxia'
'Liao, Fuhui'
'Yao, Guangqin'
'Lin, Jianhua'

_publ_section_title
;
 Novel Rare Earth Polyborates. 2. Syntheses and Structures
;
_journal_coden_ASTM CMATEX
_journal_issue 11
_journal_name_full 'Chemistry of Materials'
_journal_page_first 2253
_journal_page_last 2260
_journal_paper_doi 10.1021/cm030004d
_journal_volume 15
_journal_year 2003
_chemical_formula_sum 'B8 H5 O16 Pr'
_chemical_formula_weight 488.42
_space_group_IT_number 14
_symmetry_cell_setting monoclinic
_symmetry_space_group_name_Hall '-P 2yn'
_symmetry_space_group_name_H-M 'P 1 21/n 1'
_atom_sites_solution_hydrogens geom
_atom_sites_solution_primary direct
_atom_sites_solution_secondary difmap
_cell_angle_alpha 90.00
_cell_angle_beta 89.79(3)
_cell_angle_gamma 90.00
_cell_formula_units_Z 4
_cell_length_a 9.860(2)
_cell_length_b 14.131(3)
_cell_length_c 7.940(2)
_cell_measurement_reflns_used 2454
_cell_measurement_temperature 293(2)
_cell_measurement_theta_max 27.47
_cell_measurement_theta_min 2.52
_cell_volume 1106.3(4)
_diffrn_ambient_temperature 293(2)
_diffrn_detector_area_resol_mean '100x100 micron'
_diffrn_measurement_device_type 'Rigaku RAXIS RAPID IP'
_diffrn_measurement_method Oscillation
_diffrn_radiation_monochromator graphite
_diffrn_radiation_source 'fine-focus sealed tube'
_diffrn_radiation_type MoK\a
_diffrn_radiation_wavelength 0.71073
_diffrn_reflns_av_R_equivalents 0.0000
_diffrn_reflns_av_sigmaI/netI 0.0539
_diffrn_reflns_limit_h_max 12
_diffrn_reflns_limit_h_min 0
_diffrn_reflns_limit_k_max 18
_diffrn_reflns_limit_k_min 0
_diffrn_reflns_limit_l_max 10
_diffrn_reflns_limit_l_min -10
_diffrn_reflns_number 2454
_diffrn_reflns_theta_max 27.47
_diffrn_reflns_theta_min 2.52
_diffrn_standards_decay_% ?
_diffrn_standards_interval_count ?
_diffrn_standards_interval_time ?
_diffrn_standards_number ?
_exptl_absorpt_coefficient_mu 4.511
_exptl_absorpt_correction_T_max 0.637
_exptl_absorpt_correction_T_min 0.269
_exptl_absorpt_correction_type empirical
_exptl_crystal_colour green
_exptl_crystal_density_diffrn 2.93
_exptl_crystal_density_meas ?
_exptl_crystal_density_method 'not measured'
_exptl_crystal_description block
_exptl_crystal_F_000 926
_exptl_crystal_size_max 0.60
_exptl_crystal_size_mid 0.25
_exptl_crystal_size_min 0.10
_refine_ls_extinction_coef ?
_refine_ls_extinction_method none
_refine_ls_goodness_of_fit_ref 1.051
_refine_ls_hydrogen_treatment mixed
_refine_ls_matrix_type full
_refine_ls_number_parameters 230
_refine_ls_number_reflns 2454
_refine_ls_number_restraints 0
_refine_ls_restrained_S_all 1.051
_refine_ls_R_factor_all 0.0498
_refine_ls_R_factor_gt 0.0412
_refine_ls_shift/su_max 0.001
_refine_ls_shift/su_mean 0.000
_refine_ls_structure_factor_coef Fsqd
_refine_ls_weighting_details 'w=1/[\s^2^(Fo^2^)+(0.0699P)^2^+0.2688P] where P=(Fo^2^+2Fc^2^)/3'
_refine_ls_weighting_scheme calc
_refine_ls_wR_factor_gt 0.1099
_refine_ls_wR_factor_ref 0.1134
_reflns_number_gt 2062
_reflns_number_total 2454
_reflns_threshold_expression >2sigma(I)
_cod_depositor_comments
;
The following automatic conversions were performed:
'_exptl_absorpt_correction_type' value 'Empirical' changed to 'empirical'
according to '/home/saulius/struct/CIF-dictionaries/cif_core.dic'
dictionary named 'cif_core.dic' version 2.4.1 from 2010-06-29.

Automatic conversion script
Id: cif_fix_enum 1527 2010-12-29 10:47:43Z saulius 

The following automatic conversions were performed:

'_refine_ls_weighting_scheme' value 'calc
w=1/[\s^2^(Fo^2^)+(0.0699P)^2^+0.2688P] where P=(Fo^2^+2Fc^2^)/3' was
changed to 'calc'. New tag '_refine_ls_weighting_details' was
created. The value of the new tag was set to
'w=1/[\s^2^(Fo^2^)+(0.0699P)^2^+0.2688P] where P=(Fo^2^+2Fc^2^)/3'.

Automatic conversion script
Id: cif_fix_values 3143 2015-03-26 13:38:13Z robertas 

 Updated bibliographic information.

 Antanas Vaitkus,
 2019-10-01
;
_cod_original_sg_symbol_H-M 'P 21/n'
_cod_original_formula_sum 'H5 B8 O16 Pr'
_cod_database_code 4000273

loop_
_symmetry_equiv_pos_as_xyz
'x, y, z'
'-x+1/2, y+1/2, -z+1/2'
'-x, -y, -z'
'x-1/2, -y-1/2, z-1/2'

loop_
_atom_site_label
_atom_site_type_symbol
_atom_site_fract_x
_atom_site_fract_y
_atom_site_fract_z
_atom_site_U_iso_or_equiv
_atom_site_adp_type
_atom_site_occupancy
_atom_site_calc_flag
_atom_site_refinement_flags
_atom_site_disorder_assembly
_atom_site_disorder_group
Pr1A Pr 0.88737(4) 0.32271(11) 0.16016(6) 0.0210(2) Uani 0.930(5) d P . .
Pr1B Pr 0.8914(6) 0.2859(12) 0.1438(9) 0.0210(2) Uani 0.070(5) d P . .
O1 O 0.6287(4) 0.3024(3) 0.1466(5) 0.0207(8) Uani 1 d . . .
O2 O 1.1433(4) 0.2862(3) 0.1465(4) 0.0216(8) Uani 1 d . . .
O3 O 0.3858(3) 0.2796(3) 0.1781(4) 0.0196(8) Uani 1 d . . .
O4 O 0.7407(4) 0.2499(3) -0.0847(4) 0.0203(8) Uani 1 d . . .
O5 O 0.7718(4) 0.3000(3) 0.4454(5) 0.0204(8) Uani 1 d . . .
O6 O 1.2588(4) 0.4062(3) 0.2989(5) 0.0249(8) Uani 1 d . . .
O7 O 1.0310(4) 0.2238(3) -0.0775(4) 0.0220(8) Uani 1 d . . .
O8 O 0.4959(4) 0.4209(3) 0.2691(5) 0.0243(8) Uani 1 d . . .
O9 O 1.3656(4) 0.5561(3) 0.3017(6) 0.0376(11) Uani 1 d . . .
O10 O 1.0057(4) 0.2882(3) 0.4437(4) 0.0216(8) Uani 1 d . . .
O11 O 0.9941(4) 0.4653(3) 0.2817(5) 0.0328(10) Uani 1 d . . .
O12 O 0.9408(5) 0.4256(3) -0.0645(5) 0.0298(9) Uani 1 d . . .
O13 O 0.8933(4) 0.3907(3) 0.6429(5) 0.0260(9) Uani 1 d . . .
O14 O 0.8617(4) 0.1333(3) 0.2152(6) 0.0342(10) Uani 1 d . . .
O15 O 0.8745(4) 0.6126(4) 0.2588(6) 0.0368(10) Uani 1 d . . .
O16 O 0.7323(5) 0.4839(4) 0.1900(7) 0.0478(13) Uani 1 d . . .
B1 B 1.1517(6) 0.2347(4) 0.0015(7) 0.0179(11) Uani 1 d . . .
B2 B 0.5134(6) 0.3206(5) 0.2588(8) 0.0224(13) Uani 1 d . . .
B3 B 1.2563(6) 0.3077(5) 0.2622(8) 0.0197(13) Uani 1 d . . .
B4 B 1.3710(6) 0.4610(5) 0.2933(8) 0.0250(13) Uani 1 d . . .
B5 B 0.7522(7) 0.5747(6) 0.2460(9) 0.0335(16) Uani 1 d . . .
B6 B 0.8913(6) 0.3050(5) 0.5600(7) 0.0192(12) Uani 1 d . . .
B7 B 1.1212(6) 0.2470(5) 0.4993(8) 0.0208(12) Uani 1 d . . .
B8 B 1.0078(7) 0.5665(5) 0.2462(8) 0.0298(15) Uani 1 d . . .

loop_
_atom_site_aniso_label
_atom_site_aniso_U_11
_atom_site_aniso_U_22
_atom_site_aniso_U_33
_atom_site_aniso_U_23
_atom_site_aniso_U_13
_atom_site_aniso_U_12
Pr1A 0.0144(2) 0.0320(6) 0.0167(2) 0.0032(2) 0.00279(13) -0.00179(18)
Pr1B 0.0144(2) 0.0320(6) 0.0167(2) 0.0032(2) 0.00279(13) -0.00179(18)
O1 0.0140(18) 0.031(2) 0.0177(18) -0.0023(15) 0.0028(14) -0.0018(15)
O2 0.0162(18) 0.034(2) 0.0144(17) 0.0000(16) 0.0031(14) 0.0018(17)
O3 0.0114(17) 0.031(2) 0.0158(17) -0.0006(15) 0.0041(14) 0.0010(15)
O4 0.0128(16) 0.037(2) 0.0107(15) -0.0029(15) 0.0016(12) -0.0022(15)
O5 0.0123(17) 0.029(2) 0.0200(18) 0.0014(15) 0.0003(14) -0.0010(15)
O6 0.0160(18) 0.027(2) 0.031(2) -0.0006(17) 0.0056(15) 0.0002(16)
O7 0.0143(17) 0.033(2) 0.0182(17) 0.0013(16) 0.0024(14) -0.0016(16)
O8 0.0145(18) 0.029(2) 0.0290(19) -0.0056(16) 0.0044(15) 0.0017(16)
O9 0.021(2) 0.031(3) 0.061(3) -0.008(2) 0.005(2) -0.0018(18)
O10 0.0177(18) 0.032(2) 0.0148(16) 0.0029(16) 0.0058(14) 0.0033(17)
O11 0.036(2) 0.029(2) 0.033(2) 0.0021(18) 0.0120(18) 0.0014(19)
O12 0.039(2) 0.031(2) 0.0196(18) -0.0001(16) 0.0059(17) -0.0053(19)
O13 0.019(2) 0.027(2) 0.032(2) -0.0061(17) 0.0009(16) 0.0005(16)
O14 0.030(2) 0.037(3) 0.035(2) 0.005(2) 0.0021(18) 0.001(2)
O15 0.030(2) 0.036(3) 0.044(2) -0.005(2) -0.0002(19) -0.001(2)
O16 0.026(2) 0.044(3) 0.074(3) -0.009(3) 0.006(2) -0.005(2)
B1 0.015(2) 0.023(3) 0.016(2) 0.003(2) 0.004(2) -0.002(2)
B2 0.011(3) 0.037(4) 0.019(3) 0.001(3) 0.000(2) 0.000(2)
B3 0.009(3) 0.030(4) 0.020(3) -0.002(2) 0.006(2) 0.004(2)
B4 0.014(3) 0.038(4) 0.024(3) -0.002(3) 0.004(2) -0.001(3)
B5 0.028(4) 0.041(4) 0.032(4) -0.001(3) 0.009(3) 0.002(3)
B6 0.019(3) 0.028(4) 0.010(2) 0.003(2) 0.000(2) -0.002(2)
B7 0.015(3) 0.025(3) 0.023(3) -0.002(2) 0.003(2) 0.000(2)
B8 0.027(3) 0.036(4) 0.027(3) 0.001(3) 0.003(3) -0.002(3)
